data_2101437
loop_
_publ_author_name
'Gladyshevskii, R. E.'
'Fl\"ukiger, R.'

_publ_section_title
;
 Modulated structure of Bi~2~Sr~2~CaCu~2~O~8+{\d~}, a high-<i>T</i>~c~
 superconductor with monoclinic symmetry
;
_journal_issue 1
_journal_name_full 'Acta Crystallographica Section B'
_journal_page_first 38
_journal_page_last 53
_journal_paper_doi 10.1107/S0108768195007075
_journal_volume 52
_journal_year 1996
_chemical_formula_sum 'Bi2 Ca Cu2 O8 Sr2'
_chemical_formula_weight 902
_symmetry_cell_setting orthorhombic
_symmetry_space_group_name_Hall 'C 2 -c'
_symmetry_space_group_name_H-M 'C c c 2'
_cell_angle_alpha 90.0
_cell_angle_beta 90.0
_cell_angle_gamma 90.0
_cell_formula_units_Z 4
_cell_length_a 5.4112(7)
_cell_length_b 30.873(7)
_cell_length_c 5.416(2)
_cell_volume 904.8(4)
_diffrn_radiation_type Mo
_diffrn_radiation_wavelength 0.71073
_cod_data_source_file du0400.cif
_cod_data_source_block du0400b
_cod_original_cell_volume 905
_cod_original_formula_sum 'Bi2 Ca1 Cu2 O8 Sr2'
_cod_database_code 2101437

loop_
_atom_site_label
_atom_site_fract_x
_atom_site_fract_y
_atom_site_fract_z
_atom_site_U_iso_or_equiv
Bi1 .2264(3) .0546(2) .455(2) .0307(7)
Bi2 .2264(3) .0491(2) .559(3) .0307(7)
Sr .2504(7) .1410(2) .994(3) .0450(10)
Cu .2488(8) .1968(2) .500(3) .0380(10)
Ca .25 .25 .999(4) .037(3)
O1 .141(7) .0502(12) .190(3) .073(8)
O2 .280(5) .1196(9) .574(3) 0.051(7)
O3 .001(8) .1972(7) .246(5) .026(5)
O4 .006(7) .2938(5) .249(5) .014(4)
